data_2312683
loop_
_publ_author_name
'Xu, Ruyi'
'Fellowes, Thomas'
'White, Jonathan M.'

_publ_section_title
;
 High-resolution structural study on pyridin-3-yl ebselen and its
 N-methylated tosylate and iodide derivatives.
;
_journal_coeditor_code QZ3002
_journal_issue 'Pt 2'
_journal_name_full 'Acta crystallographica. Section C, Structural chemistry'
_journal_page_first 43
_journal_page_last 51
_journal_paper_doi 10.1107/S2053229623000062
_journal_volume 79
_journal_year 2023
_chemical_formula_iupac 'C13 H11 N2 O Se +, I -'
_chemical_formula_moiety 'C13 H11 N2 O Se +, I -'
_chemical_formula_sum 'C13 H11 I N2 O Se'
_chemical_formula_weight 417.10
_chemical_name_systematic
;
1-Methyl-3-(3-oxo-2,3-dihydro-1,2-benzoselenazol-2-yl)pyridin-1-ium iodide
;
_space_group_crystal_system triclinic
_space_group_IT_number 2
_space_group_name_Hall '-P 1'
_space_group_name_H-M_alt 'P -1'
_atom_sites_solution_hydrogens geom
_audit_creation_method SHELXL-2018/3
_cell_angle_alpha 84.6180(10)
_cell_angle_beta 82.2430(10)
_cell_angle_gamma 77.7560(10)
_cell_formula_units_Z 2
_cell_length_a 7.09260(10)
_cell_length_b 8.13290(10)
_cell_length_c 11.83760(10)
_cell_measurement_reflns_used 41098
_cell_measurement_temperature 100.0(2)
_cell_measurement_theta_max 51.0590
_cell_measurement_theta_min 2.9960
_cell_volume 659.695(14)
_computing_cell_refinement
;
CrysAlis PRO (Rigaku OD, 2020)
;
_computing_data_collection
;
CrysAlis PRO (Rigaku OD, 2020)
;
_computing_data_reduction
;
CrysAlis PRO (Rigaku OD, 2020)
;
_computing_molecular_graphics
;
Mercury (Macrae <i>et al.</i>,  2020)
;
_computing_publication_material
;
WinGX (Farrugia, 2012)
;
_computing_structure_refinement
;
SHELXL2016 (Sheldrick, 2015<i>b</i>)
;
_computing_structure_solution
;
SHELXT (Sheldrick, 2015<i>a</i>)
;
_diffrn_ambient_temperature 100.0(2)
_diffrn_detector 'CCD plate'
_diffrn_measured_fraction_theta_full 1.000
_diffrn_measured_fraction_theta_max 0.992
_diffrn_measurement_device 'four-circle diffractometer'
_diffrn_measurement_device_type 'Rigaku XtaLAB Synergy diffractometer with a Dualflex HyPix detector'
_diffrn_measurement_method '\w scans'
_diffrn_radiation_monochromator mirror
_diffrn_radiation_probe x-ray
_diffrn_radiation_type 'Mo K\a'
_diffrn_radiation_wavelength 0.71073
_diffrn_reflns_av_R_equivalents 0.0553
_diffrn_reflns_av_unetI/netI 0.0293
_diffrn_reflns_limit_h_max 14
_diffrn_reflns_limit_h_min -15
_diffrn_reflns_limit_k_max 17
_diffrn_reflns_limit_k_min -17
_diffrn_reflns_limit_l_max 25
_diffrn_reflns_limit_l_min -25
_diffrn_reflns_number 90106
_diffrn_reflns_theta_full 25.242
_diffrn_reflns_theta_max 51.264
_diffrn_reflns_theta_min 2.568
_diffrn_source 'micro-focus sealed X-ray tube'
_exptl_absorpt_coefficient_mu 5.175
_exptl_absorpt_correction_T_max 1.000
_exptl_absorpt_correction_T_min 0.351
_exptl_absorpt_correction_type gaussian
_exptl_absorpt_process_details
;
(CrysAlis PRO; Rigaku OD, 2020)
;
_exptl_crystal_colour 'pale yellow'
_exptl_crystal_density_diffrn 2.100
_exptl_crystal_description needle
_exptl_crystal_F_000 396
_exptl_crystal_size_max 0.464
_exptl_crystal_size_mid 0.064
_exptl_crystal_size_min 0.060
_refine_diff_density_max 1.240
_refine_diff_density_min -1.678
_refine_ls_extinction_method none
_refine_ls_goodness_of_fit_ref 1.026
_refine_ls_hydrogen_treatment constr
_refine_ls_matrix_type full
_refine_ls_number_parameters 164
_refine_ls_number_reflns 14487
_refine_ls_number_restraints 0
_refine_ls_restrained_S_all 1.026
_refine_ls_R_factor_all 0.0351
_refine_ls_R_factor_gt 0.0251
_refine_ls_shift/su_max 0.002
_refine_ls_shift/su_mean 0.000
_refine_ls_structure_factor_coef Fsqd
_refine_ls_weighting_details 'w=1/[\s^2^(Fo^2^)+(0.0245P)^2^+0.1355P] where P=(Fo^2^+2Fc^2^)/3'
_refine_ls_weighting_scheme calc
_refine_ls_wR_factor_gt 0.0555
_refine_ls_wR_factor_ref 0.0580
_reflns_number_gt 12038
_reflns_number_total 14487
_reflns_threshold_expression 'I > 2\s(I)'
_cod_data_source_file qz3002.cif
_cod_data_source_block 2-MeIodide
_cod_original_cell_volume 659.696(14)
_cod_database_code 2312683
_shelx_space_group_comment
;
The symmetry employed for this shelxl refinement is uniquely defined
by the following loop, which should always be used as a source of
symmetry information in preference to the above space-group names.
They are only intended as comments.
;

loop_
_space_group_symop_operation_xyz
'x, y, z'
'-x, -y, -z'

loop_
_atom_site_type_symbol
_atom_site_label
_atom_site_fract_x
_atom_site_fract_y
_atom_site_fract_z
_atom_site_U_iso_or_equiv
_atom_site_adp_type
_atom_site_calc_flag
_atom_site_occupancy
_atom_site_disorder_assembly
_atom_site_disorder_group
C C1 0.71969(11) 0.39143(9) 0.29142(6) 0.01123(9) Uani d 1 . .
C C2 0.79182(11) 0.27047(9) 0.37509(6) 0.01163(9) Uani d 1 . .
C C3 0.84783(12) 0.09999(10) 0.35261(7) 0.01418(11) Uani d 1 . .
H H3 0.896856 0.020353 0.408538 0.017 Uiso calc 1 . .
C C4 0.82960(14) 0.05080(10) 0.24616(8) 0.01636(12) Uani d 1 . .
H H4 0.867026 -0.062081 0.230157 0.020 Uiso calc 1 . .
C C5 0.75461(14) 0.17186(10) 0.16295(7) 0.01619(12) Uani d 1 . .
H H5 0.741347 0.138094 0.092015 0.019 Uiso calc 1 . .
C C6 0.69947(12) 0.34201(10) 0.18441(7) 0.01391(11) Uani d 1 . .
H H6 0.650023 0.421412 0.128477 0.017 Uiso calc 1 . .
C C7 0.81058(11) 0.32880(9) 0.48606(6) 0.01203(10) Uani d 1 . .
C C8 0.75114(11) 0.59383(9) 0.57951(6) 0.01178(9) Uani d 1 . .
C C9 0.80103(12) 0.51643(10) 0.68512(6) 0.01299(10) Uani d 1 . .
H H9 0.837961 0.399652 0.694047 0.016 Uiso calc 1 . .
C C10 0.74033(13) 0.77936(11) 0.76744(7) 0.01612(12) Uani d 1 . .
H H10 0.735208 0.839759 0.831098 0.019 Uiso calc 1 . .
C C11 0.69091(14) 0.86244(11) 0.66475(8) 0.01657(12) Uani d 1 . .
H H11 0.654041 0.979383 0.658758 0.020 Uiso calc 1 . .
C C12 0.69653(13) 0.77078(10) 0.57089(7) 0.01452(11) Uani d 1 . .
H H12 0.663999 0.826640 0.501827 0.017 Uiso calc 1 . .
C C13 0.85437(14) 0.51910(13) 0.88179(7) 0.01801(13) Uani d 1 . .
H H13A 0.841621 0.598010 0.939150 0.027 Uiso calc 1 . .
H H13B 0.987107 0.460330 0.869192 0.027 Uiso calc 1 . .
H H13C 0.772455 0.439539 0.906967 0.027 Uiso calc 1 . .
N N1 0.75451(10) 0.50151(8) 0.48588(5) 0.01178(9) Uani d 1 . .
N N2 0.79575(11) 0.61060(9) 0.77410(6) 0.01368(9) Uani d 1 . .
O O1 0.87084(11) 0.23384(8) 0.56671(6) 0.01728(10) Uani d 1 . .
Se Se1 0.66320(2) 0.61609(2) 0.33982(2) 0.010670(10) Uani d 1 . .
I I1 0.52171(2) 0.78203(2) 0.12231(2) 0.015470(10) Uani d 1 . .

loop_
_atom_site_aniso_label
_atom_site_aniso_U_11
_atom_site_aniso_U_22
_atom_site_aniso_U_33
_atom_site_aniso_U_12
_atom_site_aniso_U_13
_atom_site_aniso_U_23
C1 0.0120(2) 0.0097(2) 0.0121(2) -0.00191(18) -0.00218(18) -0.00070(17)
C2 0.0119(2) 0.0101(2) 0.0125(2) -0.00107(18) -0.00215(19) -0.00056(17)
C3 0.0153(3) 0.0105(2) 0.0166(3) -0.0011(2) -0.0039(2) -0.00062(19)
C4 0.0197(3) 0.0108(2) 0.0193(3) -0.0017(2) -0.0057(3) -0.0029(2)
C5 0.0203(3) 0.0126(2) 0.0166(3) -0.0025(2) -0.0054(2) -0.0032(2)
C6 0.0170(3) 0.0120(2) 0.0134(2) -0.0026(2) -0.0044(2) -0.00111(19)
C7 0.0124(3) 0.0111(2) 0.0116(2) -0.00016(19) -0.00161(19) -0.00025(17)
C8 0.0113(2) 0.0126(2) 0.0110(2) -0.00160(19) -0.00085(18) -0.00113(18)
C9 0.0137(3) 0.0141(2) 0.0108(2) -0.0017(2) -0.00181(19) -0.00129(18)
C10 0.0169(3) 0.0169(3) 0.0148(3) -0.0031(2) -0.0007(2) -0.0047(2)
C11 0.0192(3) 0.0135(3) 0.0170(3) -0.0022(2) -0.0018(2) -0.0038(2)
C12 0.0165(3) 0.0127(2) 0.0140(3) -0.0015(2) -0.0021(2) -0.0013(2)
C13 0.0197(3) 0.0234(4) 0.0113(2) -0.0050(3) -0.0028(2) -0.0005(2)
N1 0.0138(2) 0.01025(19) 0.01058(19) -0.00051(17) -0.00220(17) -0.00022(15)
N2 0.0135(2) 0.0166(2) 0.0111(2) -0.0029(2) -0.00118(17) -0.00226(17)
O1 0.0227(3) 0.0130(2) 0.0137(2) 0.0029(2) -0.0049(2) 0.00079(16)
Se1 0.01193(3) 0.00899(2) 0.01078(3) -0.00127(2) -0.00170(2) -0.00046(2)
I1 0.02283(3) 0.01112(2) 0.01269(2) -0.00161(2) -0.00644(2) 0.000040(10)

loop_
_atom_type_symbol
_atom_type_description
_atom_type_scat_dispersion_real
_atom_type_scat_dispersion_imag
_atom_type_scat_source
C C 0.0033 0.0016 'International Tables Vol C Tables 4.2.6.8 and 6.1.1.4'
H H 0.0000 0.0000 'International Tables Vol C Tables 4.2.6.8 and 6.1.1.4'
N N 0.0061 0.0033 'International Tables Vol C Tables 4.2.6.8 and 6.1.1.4'
O O 0.0106 0.0060 'International Tables Vol C Tables 4.2.6.8 and 6.1.1.4'
Se Se -0.0929 2.2259 'International Tables Vol C Tables 4.2.6.8 and 6.1.1.4'
I I -0.4742 1.8119 'International Tables Vol C Tables 4.2.6.8 and 6.1.1.4'

loop_
_geom_angle_atom_site_label_1
_geom_angle_atom_site_label_2
_geom_angle_atom_site_label_3
_geom_angle_site_symmetry_1
_geom_angle_site_symmetry_3
_geom_angle
_geom_angle_publ_flag
C2 C1 C6 . . 119.89(7) ?
C2 C1 Se1 . . 113.17(5) y
C6 C1 Se1 . . 126.93(6) y
C1 C2 C3 . . 120.80(7) ?
C1 C2 C7 . . 117.81(6) y
C3 C2 C7 . . 121.37(7) ?
C4 C3 C2 . . 119.42(7) ?
C3 C4 C5 . . 119.70(7) ?
C6 C5 C4 . . 121.24(7) ?
C5 C6 C1 . . 118.93(7) ?
O1 C7 N1 . . 125.66(7) ?
O1 C7 C2 . . 123.71(7) ?
N1 C7 C2 . . 110.63(6) y
N1 C8 C9 . . 122.12(7) ?
N1 C8 C12 . . 120.50(7) ?
C9 C8 C12 . . 117.39(7) ?
N2 C9 C8 . . 120.32(7) ?
N2 C10 C11 . . 119.27(7) ?
C10 C11 C12 . . 119.82(8) ?
C11 C12 C8 . . 120.40(8) ?
C7 N1 C8 . . 124.27(6) y
C7 N1 Se1 . . 114.94(5) y
C8 N1 Se1 . . 120.73(5) y
C10 N2 C9 . . 122.78(7) y
C10 N2 C13 . . 120.40(7) y
C9 N2 C13 . . 116.82(7) y
C1 Se1 N1 . . 83.43(3) ?
C1 Se1 I1 . . 95.85(2) y
N1 Se1 I1 . . 178.85(2) y

loop_
_geom_bond_atom_site_label_1
_geom_bond_atom_site_label_2
_geom_bond_site_symmetry_2
_geom_bond_distance
_geom_bond_publ_flag
C1 C2 . 1.3968(10) y
C1 C6 . 1.3984(10) ?
C1 Se1 . 1.9108(7) y
C2 C3 . 1.3993(11) ?
C2 C7 . 1.4695(11) y
C3 C4 . 1.3875(12) ?
C4 C5 . 1.3999(12) ?
C5 C6 . 1.3936(11) ?
C7 O1 . 1.2339(9) y
C7 N1 . 1.3762(10) y
C8 N1 . 1.3907(10) y
C8 C9 . 1.4006(10) y
C8 C12 . 1.4065(11) ?
C9 N2 . 1.3514(10) y
C10 N2 . 1.3430(12) y
C10 C11 . 1.3848(13) ?
C11 C12 . 1.3866(12) ?
C13 N2 . 1.4784(11) y
N1 Se1 . 2.0053(6) y
Se1 I1 . 2.98820(9) y

loop_
_geom_torsion_atom_site_label_1
_geom_torsion_atom_site_label_2
_geom_torsion_atom_site_label_3
_geom_torsion_atom_site_label_4
_geom_torsion_site_symmetry_1
_geom_torsion_site_symmetry_2
_geom_torsion_site_symmetry_3
_geom_torsion_site_symmetry_4
_geom_torsion
_geom_torsion_publ_flag
C6 C1 C2 C3 . . . . 1.19(12) ?
Se1 C1 C2 C3 . . . . -177.56(6) ?
C6 C1 C2 C7 . . . . 179.92(7) ?
Se1 C1 C2 C7 . . . . 1.17(9) ?
C1 C2 C3 C4 . . . . -0.60(12) ?
C7 C2 C3 C4 . . . . -179.28(8) ?
C2 C3 C4 C5 . . . . -0.34(13) ?
C3 C4 C5 C6 . . . . 0.70(14) ?
C4 C5 C6 C1 . . . . -0.11(13) ?
C2 C1 C6 C5 . . . . -0.83(12) ?
Se1 C1 C6 C5 . . . . 177.74(6) ?
C1 C2 C7 O1 . . . . 179.39(8) ?
C3 C2 C7 O1 . . . . -1.90(13) ?
C1 C2 C7 N1 . . . . -1.40(10) ?
C3 C2 C7 N1 . . . . 177.32(7) ?
N1 C8 C9 N2 . . . . -179.95(7) ?
C12 C8 C9 N2 . . . . 0.03(12) ?
N2 C10 C11 C12 . . . . 0.90(14) ?
C10 C11 C12 C8 . . . . 0.34(13) ?
N1 C8 C12 C11 . . . . 179.18(8) ?
C9 C8 C12 C11 . . . . -0.79(12) ?
O1 C7 N1 C8 . . . . -2.54(13) ?
C2 C7 N1 C8 . . . . 178.26(7) ?
O1 C7 N1 Se1 . . . . -179.84(7) ?
C2 C7 N1 Se1 . . . . 0.97(8) ?
C9 C8 N1 C7 . . . . -1.69(12) ?
C12 C8 N1 C7 . . . . 178.33(8) ?
C9 C8 N1 Se1 . . . . 175.46(6) ?
C12 C8 N1 Se1 . . . . -4.52(10) ?
C11 C10 N2 C9 . . . . -1.72(13) ?
C11 C10 N2 C13 . . . . 178.35(8) ?
C8 C9 N2 C10 . . . . 1.26(12) ?
C8 C9 N2 C13 . . . . -178.82(8) ?
